data_7228108
loop_
_publ_author_name
'Routaboul, Lucie'
'Tanabe, Iori'
'Santana, Juan Colon'
'Yuan, Minghui'
'Ghisolfi, Alessio'
'Garcia, William Serrano'
'Dowben, Peter A.'
'Doudin, Bernard'
'Braunstein, Pierre'

_publ_section_title
;
 Changes in molecular film metallicity with minor modifications of the
 constitutive quinonoid zwitterions
;
_journal_issue 35
_journal_name_full 'RSC Adv.'
_journal_page_first 21906
_journal_paper_doi 10.1039/C7RA01597F
_journal_volume 7
_journal_year 2017
_chemical_formula_moiety 'C26 H30 N2 O6'
_chemical_formula_sum 'C26 H30 N2 O6'
_chemical_formula_weight 466.52
_chemical_name_systematic
;
 ?
;
_space_group_IT_number 14
_symmetry_cell_setting monoclinic
_symmetry_space_group_name_Hall '-P 2ybc'
_symmetry_space_group_name_H-M 'P 1 21/c 1'
_atom_sites_solution_hydrogens geom
_atom_sites_solution_primary direct
_atom_sites_solution_secondary difmap
_audit_creation_method SHELXL-97
_audit_update_record
;
2017-02-07 deposited with the CCDC.
2017-04-07 downloaded from the CCDC.
;
_cell_angle_alpha 90.00
_cell_angle_beta 111.348(2)
_cell_angle_gamma 90.00
_cell_formula_units_Z 4
_cell_length_a 12.5230(4)
_cell_length_b 9.9321(3)
_cell_length_c 20.2298(7)
_cell_measurement_reflns_used 7529
_cell_measurement_temperature 173(2)
_cell_measurement_theta_max 27.485
_cell_measurement_theta_min 0.998
_cell_volume 2343.53(13)
_computing_cell_refinement 'Denzo (Nonius B.V., 1998)'
_computing_data_collection 'Collect (Nonius B.V., 1998)'
_computing_data_reduction 'Denzo (Nonius B.V., 1998)'
_computing_molecular_graphics 'PLATON 98 (Spek, 1998)'
_computing_publication_material 'SHELXL-97 (Sheldrick, 1997)'
_computing_structure_refinement 'SHELXL-97 (Sheldrick, 1997)'
_computing_structure_solution 'SHELXS-97 (Sheldrick, 1997)'
_diffrn_ambient_temperature 173(2)
_diffrn_measured_fraction_theta_full 0.995
_diffrn_measured_fraction_theta_max 0.995
_diffrn_measurement_device_type KappaCCD
_diffrn_measurement_method 'phi and omega scans'
_diffrn_radiation_monochromator graphite
_diffrn_radiation_source ' sealed tube'
_diffrn_radiation_type MoK\a
_diffrn_radiation_wavelength 0.71073
_diffrn_reflns_av_R_equivalents 0.0473
_diffrn_reflns_av_sigmaI/netI 0.0470
_diffrn_reflns_limit_h_max 16
_diffrn_reflns_limit_h_min -10
_diffrn_reflns_limit_k_max 11
_diffrn_reflns_limit_k_min -12
_diffrn_reflns_limit_l_max 19
_diffrn_reflns_limit_l_min -26
_diffrn_reflns_number 11737
_diffrn_reflns_theta_full 27.46
_diffrn_reflns_theta_max 27.46
_diffrn_reflns_theta_min 1.75
_exptl_absorpt_coefficient_mu 0.094
_exptl_absorpt_correction_type none
_exptl_crystal_colour red
_exptl_crystal_density_diffrn 1.322
_exptl_crystal_density_method 'not measured'
_exptl_crystal_description prism
_exptl_crystal_F_000 992
_exptl_crystal_size_max 0.50
_exptl_crystal_size_mid 0.40
_exptl_crystal_size_min 0.28
_refine_diff_density_max 0.352
_refine_diff_density_min -0.321
_refine_diff_density_rms 0.074
_refine_ls_extinction_method none
_refine_ls_goodness_of_fit_ref 1.054
_refine_ls_hydrogen_treatment constr
_refine_ls_matrix_type full
_refine_ls_number_parameters 311
_refine_ls_number_reflns 5334
_refine_ls_number_restraints 0
_refine_ls_restrained_S_all 1.054
_refine_ls_R_factor_all 0.0740
_refine_ls_R_factor_gt 0.0530
_refine_ls_shift/su_max 0.001
_refine_ls_shift/su_mean 0.000
_refine_ls_structure_factor_coef Fsqd
_refine_ls_weighting_details 'calc w=1/[\s^2^(Fo^2^)+(0.0622P)^2^+0.8453P] where P=(Fo^2^+2Fc^2^)/3'
_refine_ls_weighting_scheme calc
_refine_ls_wR_factor_gt 0.1282
_refine_ls_wR_factor_ref 0.1418
_reflns_number_gt 4097
_reflns_number_total 5334
_reflns_threshold_expression I>2sigma(I)
_cod_data_source_file c7ra01597f2.cif
_cod_data_source_block pblr110322
_cod_depositor_comments
;
The following automatic conversions were performed:

'_symmetry_cell_setting' value 'Monoclinic' changed to 'monoclinic'
according to
/home/data/users/saulius/crontab/automatic-downloads/rss-feeds/RSC/lib/dictionaries/cif_core.dic
dictionary named 'cif_core.dic' version 2.4.2 from 2011-04-26.

Automatic conversion script
Id: cif_fix_values 4973 2017-02-22 13:04:09Z antanas 
;
_cod_original_sg_symbol_Hall '-P 2ybc '
_cod_original_sg_symbol_H-M ' P 21/c '
_cod_database_code 7228108

loop_
_symmetry_equiv_pos_as_xyz
'x, y, z'
'-x, y+1/2, -z+1/2'
'-x, -y, -z'
'x, -y-1/2, z-1/2'

loop_
_atom_site_label
_atom_site_type_symbol
_atom_site_fract_x
_atom_site_fract_y
_atom_site_fract_z
_atom_site_U_iso_or_equiv
_atom_site_adp_type
_atom_site_occupancy
_atom_site_symmetry_multiplicity
_atom_site_calc_flag
_atom_site_refinement_flags
C1 C 0.59352(13) 0.64776(17) 1.02038(8) 0.0289(3) Uani 1 1 d .
H1 H 0.6327 0.6214 0.9901 0.035 Uiso 1 1 calc R
C2 C 0.51808(13) 0.75582(17) 1.00315(8) 0.0277(3) Uani 1 1 d .
C3 C 0.45737(14) 0.80503(17) 1.05217(9) 0.0315(4) Uani 1 1 d .
C4 C 0.48047(15) 0.73554(18) 1.11574(8) 0.0329(4) Uani 1 1 d .
H4 H 0.4457 0.7656 1.1477 0.040 Uiso 1 1 calc R
C5 C 0.55235(13) 0.62412(18) 1.13421(8) 0.0307(4) Uani 1 1 d .
C6 C 0.60986(12) 0.57961(17) 1.08289(8) 0.0274(3) Uani 1 1 d .
C7 C 0.52931(15) 0.80385(19) 0.88569(8) 0.0355(4) Uani 1 1 d .
H7A H 0.5239 0.7070 0.8733 0.043 Uiso 1 1 calc R
H7B H 0.6106 0.8315 0.9002 0.043 Uiso 1 1 calc R
C8 C 0.45630(15) 0.88565(19) 0.82151(9) 0.0361(4) Uani 1 1 d .
H8A H 0.4625 0.9822 0.8345 0.043 Uiso 1 1 calc R
H8B H 0.4866 0.8740 0.7830 0.043 Uiso 1 1 calc R
C9 C 0.33101(15) 0.84484(17) 0.79437(8) 0.0323(4) Uani 1 1 d .
C10 C 0.29420(15) 0.72999(17) 0.75149(8) 0.0311(4) Uani 1 1 d .
H10 H 0.3483 0.6791 0.7390 0.037 Uiso 1 1 calc R
C11 C 0.18074(15) 0.68954(17) 0.72711(8) 0.0324(4) Uani 1 1 d .
C12 C 0.10081(15) 0.76291(19) 0.74715(9) 0.0361(4) Uani 1 1 d .
C13 C 0.13583(16) 0.87703(19) 0.78836(9) 0.0392(4) Uani 1 1 d .
H13 H 0.0820 0.9282 0.8009 0.047 Uiso 1 1 calc R
C14 C 0.25033(16) 0.91708(18) 0.81159(9) 0.0374(4) Uani 1 1 d .
H14 H 0.2735 0.9958 0.8399 0.045 Uiso 1 1 calc R
C15 C 0.21354(18) 0.5089(2) 0.65837(10) 0.0459(5) Uani 1 1 d .
H15A H 0.2413 0.5703 0.6302 0.069 Uiso 1 1 calc R
H15B H 0.1722 0.4340 0.6284 0.069 Uiso 1 1 calc R
H15C H 0.2788 0.4738 0.6983 0.069 Uiso 1 1 calc R
C16 C -0.09059(18) 0.7771(2) 0.74566(12) 0.0538(5) Uani 1 1 d .
H16A H -0.0645 0.7720 0.7975 0.081 Uiso 1 1 calc R
H16B H -0.1648 0.7317 0.7247 0.081 Uiso 1 1 calc R
H16C H -0.0986 0.8717 0.7309 0.081 Uiso 1 1 calc R
C17 C 0.74000(14) 0.40160(18) 1.06958(9) 0.0335(4) Uani 1 1 d .
H17A H 0.7022 0.4128 1.0176 0.040 Uiso 1 1 calc R
H17B H 0.7430 0.3042 1.0804 0.040 Uiso 1 1 calc R
C18 C 0.86051(14) 0.45740(19) 1.09350(9) 0.0351(4) Uani 1 1 d .
H18A H 0.8945 0.4537 1.1460 0.042 Uiso 1 1 calc R
H18B H 0.8564 0.5533 1.0794 0.042 Uiso 1 1 calc R
C19 C 0.93953(13) 0.38440(17) 1.06378(8) 0.0300(4) Uani 1 1 d .
C20 C 1.05469(14) 0.42268(18) 1.08984(9) 0.0312(4) Uani 1 1 d .
H20 H 1.0796 0.4919 1.1245 0.037 Uiso 1 1 calc R
C21 C 1.13283(13) 0.36162(17) 1.06610(8) 0.0301(4) Uani 1 1 d .
C22 C 1.09759(13) 0.25855(16) 1.01542(8) 0.0271(3) Uani 1 1 d .
C23 C 0.98399(14) 0.22088(18) 0.98884(9) 0.0331(4) Uani 1 1 d .
H23 H 0.9590 0.1524 0.9537 0.040 Uiso 1 1 calc R
C24 C 0.90520(14) 0.28340(19) 1.01348(9) 0.0360(4) Uani 1 1 d .
H24 H 0.8272 0.2559 0.9953 0.043 Uiso 1 1 calc R
C25 C 1.28751(17) 0.4842(3) 1.14746(12) 0.0601(7) Uani 1 1 d .
H25A H 1.2477 0.5708 1.1348 0.090 Uiso 1 1 calc R
H25B H 1.3701 0.4981 1.1602 0.090 Uiso 1 1 calc R
H25C H 1.2731 0.4453 1.1879 0.090 Uiso 1 1 calc R
C26 C 1.15331(16) 0.09212(19) 0.94918(10) 0.0408(4) Uani 1 1 d .
H26A H 1.1168 0.0217 0.9676 0.061 Uiso 1 1 calc R
H26B H 1.2227 0.0560 0.9440 0.061 Uiso 1 1 calc R
H26C H 1.1000 0.1225 0.9028 0.061 Uiso 1 1 calc R
N1 N 0.48940(13) 0.82551(15) 0.94431(7) 0.0336(3) Uani 1 1 d .
H1A H 0.4410 0.8924 0.9396 0.040 Uiso 1 1 calc R
N2 N 0.67341(11) 0.47080(15) 1.10518(7) 0.0326(3) Uani 1 1 d .
H2 H 0.6758 0.4365 1.1458 0.039 Uiso 1 1 calc R
O1 O 0.39196(12) 0.90322(13) 1.03092(7) 0.0450(3) Uani 1 1 d .
O2 O 0.57385(11) 0.55379(14) 1.18890(6) 0.0423(3) Uani 1 1 d .
O3 O 0.13775(11) 0.58027(13) 0.68502(6) 0.0400(3) Uani 1 1 d .
O4 O -0.00890(11) 0.71282(15) 0.72218(7) 0.0482(3) Uani 1 1 d .
O5 O 1.24637(10) 0.39469(14) 1.08843(7) 0.0452(4) Uani 1 1 d .
O6 O 1.18305(10) 0.20269(13) 0.99723(6) 0.0360(3) Uani 1 1 d .

loop_
_atom_site_aniso_label
_atom_site_aniso_U_11
_atom_site_aniso_U_22
_atom_site_aniso_U_33
_atom_site_aniso_U_23
_atom_site_aniso_U_13
_atom_site_aniso_U_12
C1 0.0249(7) 0.0394(9) 0.0268(7) -0.0007(7) 0.0146(6) 0.0001(7)
C2 0.0281(8) 0.0312(8) 0.0249(7) -0.0025(6) 0.0109(6) -0.0052(7)
C3 0.0341(8) 0.0308(9) 0.0316(8) -0.0034(7) 0.0145(7) 0.0012(7)
C4 0.0370(9) 0.0393(9) 0.0286(8) 0.0004(7) 0.0192(7) 0.0074(8)
C5 0.0271(8) 0.0422(9) 0.0265(8) 0.0012(7) 0.0140(6) 0.0023(7)
C6 0.0196(7) 0.0368(9) 0.0267(7) -0.0016(7) 0.0094(6) 0.0003(6)
C7 0.0365(9) 0.0450(10) 0.0295(8) 0.0005(8) 0.0173(7) -0.0028(8)
C8 0.0446(10) 0.0396(10) 0.0271(8) 0.0030(7) 0.0167(7) -0.0070(8)
C9 0.0421(9) 0.0343(9) 0.0219(7) 0.0052(7) 0.0134(7) -0.0004(7)
C10 0.0388(9) 0.0321(8) 0.0243(7) 0.0052(7) 0.0136(7) 0.0050(7)
C11 0.0404(9) 0.0306(8) 0.0253(8) 0.0019(7) 0.0111(7) 0.0014(7)
C12 0.0370(9) 0.0398(10) 0.0320(8) 0.0040(7) 0.0130(7) 0.0021(8)
C13 0.0454(10) 0.0408(10) 0.0360(9) -0.0006(8) 0.0202(8) 0.0068(8)
C14 0.0493(11) 0.0344(9) 0.0316(8) -0.0021(7) 0.0183(8) -0.0001(8)
C15 0.0492(11) 0.0456(11) 0.0384(10) -0.0101(9) 0.0108(8) 0.0080(9)
C16 0.0442(11) 0.0595(13) 0.0647(13) 0.0084(11) 0.0282(10) 0.0067(10)
C17 0.0296(8) 0.0394(9) 0.0352(9) -0.0005(7) 0.0162(7) 0.0050(7)
C18 0.0315(9) 0.0395(10) 0.0390(9) -0.0047(8) 0.0183(7) 0.0009(7)
C19 0.0268(8) 0.0364(9) 0.0305(8) -0.0005(7) 0.0148(6) 0.0026(7)
C20 0.0310(8) 0.0354(9) 0.0316(8) -0.0082(7) 0.0168(7) -0.0018(7)
C21 0.0246(8) 0.0375(9) 0.0316(8) -0.0056(7) 0.0143(6) -0.0036(7)
C22 0.0266(8) 0.0303(8) 0.0281(8) -0.0020(6) 0.0144(6) 0.0028(6)
C23 0.0296(8) 0.0346(9) 0.0354(9) -0.0090(7) 0.0122(7) -0.0030(7)
C24 0.0243(8) 0.0445(10) 0.0403(9) -0.0086(8) 0.0130(7) -0.0030(7)
C25 0.0354(10) 0.0850(17) 0.0641(13) -0.0451(13) 0.0232(9) -0.0205(11)
C26 0.0400(10) 0.0428(10) 0.0400(10) -0.0139(8) 0.0152(8) 0.0077(8)
N1 0.0397(8) 0.0358(8) 0.0277(7) 0.0030(6) 0.0151(6) 0.0023(6)
N2 0.0288(7) 0.0430(8) 0.0299(7) 0.0043(6) 0.0152(6) 0.0076(6)
O1 0.0590(8) 0.0388(7) 0.0422(7) 0.0059(6) 0.0245(6) 0.0175(6)
O2 0.0435(7) 0.0583(8) 0.0322(6) 0.0138(6) 0.0222(5) 0.0169(6)
O3 0.0418(7) 0.0383(7) 0.0373(7) -0.0060(5) 0.0114(5) 0.0010(6)
O4 0.0368(7) 0.0562(9) 0.0533(8) -0.0066(7) 0.0185(6) -0.0005(6)
O5 0.0282(6) 0.0633(9) 0.0501(8) -0.0308(7) 0.0212(6) -0.0124(6)
O6 0.0285(6) 0.0433(7) 0.0402(7) -0.0161(5) 0.0173(5) 0.0003(5)

loop_
_atom_type_symbol
_atom_type_description
_atom_type_scat_dispersion_real
_atom_type_scat_dispersion_imag
_atom_type_scat_source
C C 0.0033 0.0016 'International Tables Vol C Tables 4.2.6.8 and 6.1.1.4'
H H 0.0000 0.0000 'International Tables Vol C Tables 4.2.6.8 and 6.1.1.4'
N N 0.0061 0.0033 'International Tables Vol C Tables 4.2.6.8 and 6.1.1.4'
O O 0.0106 0.0060 'International Tables Vol C Tables 4.2.6.8 and 6.1.1.4'

loop_
_geom_angle_atom_site_label_1
_geom_angle_atom_site_label_2
_geom_angle_atom_site_label_3
_geom_angle
C6 C1 C2 117.96(14)
C6 C1 H1 121.0
C2 C1 H1 121.0
N1 C2 C1 125.00(15)
N1 C2 C3 112.53(14)
C1 C2 C3 122.46(14)
O1 C3 C4 126.58(15)
O1 C3 C2 116.43(15)
C4 C3 C2 116.99(14)
C5 C4 C3 122.63(15)
C5 C4 H4 118.7
C3 C4 H4 118.7
O2 C5 C4 126.31(15)
O2 C5 C6 115.84(14)
C4 C5 C6 117.84(14)
N2 C6 C1 125.68(14)
N2 C6 C5 112.29(14)
C1 C6 C5 122.03(14)
N1 C7 C8 109.70(14)
N1 C7 H7A 109.7
C8 C7 H7A 109.7
N1 C7 H7B 109.7
C8 C7 H7B 109.7
H7A C7 H7B 108.2
C9 C8 C7 112.77(14)
C9 C8 H8A 109.0
C7 C8 H8A 109.0
C9 C8 H8B 109.0
C7 C8 H8B 109.0
H8A C8 H8B 107.8
C14 C9 C10 118.09(16)
C14 C9 C8 121.63(16)
C10 C9 C8 120.27(16)
C11 C10 C9 121.30(16)
C11 C10 H10 119.4
C9 C10 H10 119.4
O3 C11 C10 125.08(16)
O3 C11 C12 115.48(15)
C10 C11 C12 119.43(16)
O4 C12 C13 125.11(17)
O4 C12 C11 115.24(16)
C13 C12 C11 119.65(17)
C12 C13 C14 119.96(17)
C12 C13 H13 120.0
C14 C13 H13 120.0
C9 C14 C13 121.53(17)
C9 C14 H14 119.2
C13 C14 H14 119.2
O3 C15 H15A 109.5
O3 C15 H15B 109.5
H15A C15 H15B 109.5
O3 C15 H15C 109.5
H15A C15 H15C 109.5
H15B C15 H15C 109.5
O4 C16 H16A 109.5
O4 C16 H16B 109.5
H16A C16 H16B 109.5
O4 C16 H16C 109.5
H16A C16 H16C 109.5
H16B C16 H16C 109.5
N2 C17 C18 110.67(14)
N2 C17 H17A 109.5
C18 C17 H17A 109.5
N2 C17 H17B 109.5
C18 C17 H17B 109.5
H17A C17 H17B 108.1
C17 C18 C19 114.65(14)
C17 C18 H18A 108.6
C19 C18 H18A 108.6
C17 C18 H18B 108.6
C19 C18 H18B 108.6
H18A C18 H18B 107.6
C24 C19 C20 118.53(14)
C24 C19 C18 124.49(15)
C20 C19 C18 116.97(14)
C21 C20 C19 121.04(15)
C21 C20 H20 119.5
C19 C20 H20 119.5
O5 C21 C20 124.39(15)
O5 C21 C22 115.48(13)
C20 C21 C22 120.13(14)
O6 C22 C23 125.62(14)
O6 C22 C21 115.06(13)
C23 C22 C21 119.32(14)
C22 C23 C24 120.10(15)
C22 C23 H23 119.9
C24 C23 H23 119.9
C19 C24 C23 120.86(15)
C19 C24 H24 119.6
C23 C24 H24 119.6
O5 C25 H25A 109.5
O5 C25 H25B 109.5
H25A C25 H25B 109.5
O5 C25 H25C 109.5
H25A C25 H25C 109.5
H25B C25 H25C 109.5
O6 C26 H26A 109.5
O6 C26 H26B 109.5
H26A C26 H26B 109.5
O6 C26 H26C 109.5
H26A C26 H26C 109.5
H26B C26 H26C 109.5
C2 N1 C7 126.77(15)
C2 N1 H1A 116.6
C7 N1 H1A 116.6
C6 N2 C17 126.83(14)
C6 N2 H2 116.6
C17 N2 H2 116.6
C11 O3 C15 117.53(14)
C12 O4 C16 117.29(16)
C21 O5 C25 116.23(13)
C22 O6 C26 117.40(13)

loop_
_geom_bond_atom_site_label_1
_geom_bond_atom_site_label_2
_geom_bond_distance
C1 C6 1.382(2)
C1 C2 1.388(2)
C1 H1 0.9500
C2 N1 1.309(2)
C2 C3 1.533(2)
C3 O1 1.245(2)
C3 C4 1.394(2)
C4 C5 1.389(2)
C4 H4 0.9500
C5 O2 1.252(2)
C5 C6 1.529(2)
C6 N2 1.320(2)
C7 N1 1.461(2)
C7 C8 1.522(2)
C7 H7A 0.9900
C7 H7B 0.9900
C8 C9 1.517(2)
C8 H8A 0.9900
C8 H8B 0.9900
C9 C14 1.383(2)
C9 C10 1.405(2)
C10 C11 1.383(2)
C10 H10 0.9500
C11 O3 1.363(2)
C11 C12 1.412(2)
C12 O4 1.373(2)
C12 C13 1.381(3)
C13 C14 1.394(3)
C13 H13 0.9500
C14 H14 0.9500
C15 O3 1.437(2)
C15 H15A 0.9800
C15 H15B 0.9800
C15 H15C 0.9800
C16 O4 1.426(2)
C16 H16A 0.9800
C16 H16B 0.9800
C16 H16C 0.9800
C17 N2 1.457(2)
C17 C18 1.512(2)
C17 H17A 0.9900
C17 H17B 0.9900
C18 C19 1.516(2)
C18 H18A 0.9900
C18 H18B 0.9900
C19 C24 1.381(2)
C19 C20 1.396(2)
C20 C21 1.378(2)
C20 H20 0.9500
C21 O5 1.3660(19)
C21 C22 1.402(2)
C22 O6 1.3695(18)
C22 C23 1.377(2)
C23 C24 1.402(2)
C23 H23 0.9500
C24 H24 0.9500
C25 O5 1.426(2)
C25 H25A 0.9800
C25 H25B 0.9800
C25 H25C 0.9800
C26 O6 1.423(2)
C26 H26A 0.9800
C26 H26B 0.9800
C26 H26C 0.9800
N1 H1A 0.8800
N2 H2 0.8800

loop_
_geom_hbond_atom_site_label_D
_geom_hbond_atom_site_label_H
_geom_hbond_atom_site_label_A
_geom_hbond_distance_DH
_geom_hbond_distance_HA
_geom_hbond_distance_DA
_geom_hbond_angle_DHA
N1 H1A O1 0.88 2.15 2.5905(19) 110.2
N2 H2 O2 0.88 2.14 2.5767(18) 110.3

loop_
_geom_torsion_atom_site_label_1
_geom_torsion_atom_site_label_2
_geom_torsion_atom_site_label_3
_geom_torsion_atom_site_label_4
_geom_torsion
C6 C1 C2 N1 -176.33(15)
C6 C1 C2 C3 2.8(2)
N1 C2 C3 O1 -1.0(2)
C1 C2 C3 O1 179.77(16)
N1 C2 C3 C4 178.78(15)
C1 C2 C3 C4 -0.4(2)
O1 C3 C4 C5 178.02(17)
C2 C3 C4 C5 -1.8(3)
C3 C4 C5 O2 -177.20(17)
C3 C4 C5 C6 1.5(3)
C2 C1 C6 N2 176.11(15)
C2 C1 C6 C5 -3.0(2)
O2 C5 C6 N2 0.6(2)
C4 C5 C6 N2 -178.26(15)
O2 C5 C6 C1 179.85(15)
C4 C5 C6 C1 1.0(2)
N1 C7 C8 C9 -61.68(19)
C7 C8 C9 C14 99.2(2)
C7 C8 C9 C10 -79.75(19)
C14 C9 C10 C11 -0.1(2)
C8 C9 C10 C11 178.91(14)
C9 C10 C11 O3 179.53(15)
C9 C10 C11 C12 -1.7(2)
O3 C11 C12 O4 0.8(2)
C10 C11 C12 O4 -178.08(14)
O3 C11 C12 C13 -178.47(15)
C10 C11 C12 C13 2.6(2)
O4 C12 C13 C14 179.00(16)
C11 C12 C13 C14 -1.8(3)
C10 C9 C14 C13 1.0(2)
C8 C9 C14 C13 -178.01(15)
C12 C13 C14 C9 0.0(3)
N2 C17 C18 C19 175.39(14)
C17 C18 C19 C24 6.2(3)
C17 C18 C19 C20 -173.54(15)
C24 C19 C20 C21 0.1(3)
C18 C19 C20 C21 179.78(16)
C19 C20 C21 O5 179.17(16)
C19 C20 C21 C22 -0.5(3)
O5 C21 C22 O6 2.0(2)
C20 C21 C22 O6 -178.26(15)
O5 C21 C22 C23 -178.58(15)
C20 C21 C22 C23 1.1(3)
O6 C22 C23 C24 178.01(16)
C21 C22 C23 C24 -1.3(3)
C20 C19 C24 C23 -0.2(3)
C18 C19 C24 C23 -179.93(17)
C22 C23 C24 C19 0.9(3)
C1 C2 N1 C7 0.5(3)
C3 C2 N1 C7 -178.69(15)
C8 C7 N1 C2 167.66(16)
C1 C6 N2 C17 0.9(3)
C5 C6 N2 C17 -179.91(15)
C18 C17 N2 C6 90.4(2)
C10 C11 O3 C15 -6.2(2)
C12 C11 O3 C15 174.95(15)
C13 C12 O4 C16 -5.7(3)
C11 C12 O4 C16 175.09(16)
C20 C21 O5 C25 9.5(3)
C22 C21 O5 C25 -170.75(18)
C23 C22 O6 C26 -3.0(2)
C21 C22 O6 C26 176.31(15)
